data_2243848
loop_
_publ_author_name
'Harish Chinthal, Chayanna'
'Yathirajan, Hemmige S.'
'Manju, Nagaraja'
'Kalluraya, Balakrishna'
'Foro, Sabine'
'Glidewell, Christopher'

_publ_section_title
;
 The crystal structures of three disordered 2-substituted benzimidazole
 esters
;
_journal_coeditor_code WM5604
_journal_issue 5
_journal_name_full 'Acta Crystallographica Section E'
_journal_page_first 473
_journal_page_last 479
_journal_paper_doi 10.1107/S2056989021003364
_journal_volume 77
_journal_year 2021
_chemical_formula_iupac 'C21 H19 Cl N4 O2'
_chemical_formula_moiety 'C21 H19 Cl N4 O2'
_chemical_formula_sum 'C21 H19 Cl N4 O2'
_chemical_formula_weight 394.85
_chemical_name_systematic
'Ethyl 1-methyl-2-(5-chloro-3-methyl-1-phenyl-1<i>H</i>-pyrazol-4-yl)-1<i>H</i>-benzimidazole-5-carboxylate'
_space_group_crystal_system monoclinic
_space_group_IT_number 14
_space_group_name_Hall '-P 2yn'
_space_group_name_H-M_alt 'P 1 21/n 1'
_atom_sites_solution_hydrogens geom
_atom_sites_solution_primary difmap
_audit_creation_method SHELXL-2014
_cell_angle_alpha 90
_cell_angle_beta 95.079(4)
_cell_angle_gamma 90
_cell_formula_units_Z 4
_cell_length_a 11.1095(4)
_cell_length_b 9.5126(4)
_cell_length_c 18.6747(8)
_cell_measurement_reflns_used 4250
_cell_measurement_temperature 296(2)
_cell_measurement_theta_max 27.779
_cell_measurement_theta_min 2.824
_cell_volume 1965.80(14)
_computing_cell_refinement
;
CrysAlis RED (Oxford Diffraction, 2009)
;
_computing_data_collection
;
CrysAlis CCD (Oxford Diffraction, 2009)
;
_computing_data_reduction
;
CrysAlis RED (Oxford Diffraction, 2009)
;
_computing_molecular_graphics
;
PLATON (Spek, 2020)
;
_computing_publication_material
;
SHELXL-2014 (Sheldrick, 2015b) and PLATON (Spek, 2020)
;
_computing_structure_refinement
;
SHELXL-2014 (Sheldrick, 2015b)
;
_computing_structure_solution
;
SHELXT (Sheldrick, 2015a)
;
_diffrn_ambient_temperature 296(2)
_diffrn_measured_fraction_theta_full 0.998
_diffrn_measured_fraction_theta_max 0.915
_diffrn_measurement_device_type
;
Oxford Diffraction Xcalibur with Sapphire CCD
;
_diffrn_measurement_method '\w scans'
_diffrn_radiation_monochromator graphite
_diffrn_radiation_type MoK\a
_diffrn_radiation_wavelength 0.71073
_diffrn_reflns_av_R_equivalents 0.0126
_diffrn_reflns_av_unetI/netI 0.0188
_diffrn_reflns_limit_h_max 14
_diffrn_reflns_limit_h_min -14
_diffrn_reflns_limit_k_max 10
_diffrn_reflns_limit_k_min -12
_diffrn_reflns_limit_l_max 24
_diffrn_reflns_limit_l_min -20
_diffrn_reflns_number 8067
_diffrn_reflns_theta_full 25.242
_diffrn_reflns_theta_max 27.780
_diffrn_reflns_theta_min 2.824
_diffrn_source 'Enhance (Mo) X-ray Source'
_diffrn_standards_decay_% 0
_diffrn_standards_interval_count 0
_diffrn_standards_interval_time 0
_diffrn_standards_number 0
_exptl_absorpt_coefficient_mu 0.219
_exptl_absorpt_correction_T_max 0.916
_exptl_absorpt_correction_T_min 0.808
_exptl_absorpt_correction_type multi-scan
_exptl_absorpt_process_details
;
(CrysAlis RED; Oxford Diffraction, 2009)
;
_exptl_crystal_colour yellow
_exptl_crystal_density_diffrn 1.334
_exptl_crystal_description block
_exptl_crystal_F_000 824
_exptl_crystal_size_max 0.480
_exptl_crystal_size_mid 0.400
_exptl_crystal_size_min 0.400
_refine_diff_density_max 0.318
_refine_diff_density_min -0.287
_refine_ls_extinction_method none
_refine_ls_goodness_of_fit_ref 1.020
_refine_ls_hydrogen_treatment constr
_refine_ls_matrix_type full
_refine_ls_number_parameters 294
_refine_ls_number_reflns 4250
_refine_ls_number_restraints 28
_refine_ls_restrained_S_all 1.022
_refine_ls_R_factor_all 0.0548
_refine_ls_R_factor_gt 0.0395
_refine_ls_shift/su_max 0.001
_refine_ls_shift/su_mean 0.000
_refine_ls_structure_factor_coef Fsqd
_refine_ls_weighting_details 'w=1/[\s^2^(Fo^2^)+(0.0547P)^2^+0.5825P] where P=(Fo^2^+2Fc^2^)/3'
_refine_ls_weighting_scheme calc
_refine_ls_wR_factor_gt 0.1005
_refine_ls_wR_factor_ref 0.1092
_reflns_number_gt 3323
_reflns_number_total 4250
_reflns_threshold_expression 'I > 2\s(I)'
_cod_data_source_file wm5604sup1.cif
_cod_data_source_block III
_cod_original_sg_symbol_H-M 'P 21/n'
_cod_database_code 2243848
_shelx_space_group_comment
;
The symmetry employed for this shelxl refinement is uniquely defined
by the following loop, which should always be used as a source of
symmetry information in preference to the above space-group names.
They are only intended as comments.
;
_shelx_estimated_absorpt_t_min 0.902
_shelx_estimated_absorpt_t_max 0.918
_shelxl_version_number 2.014

loop_
_space_group_symop_operation_xyz
'x, y, z'
'-x+1/2, y+1/2, -z+1/2'
'-x, -y, -z'
'x-1/2, -y-1/2, z-1/2'

loop_
_atom_site_type_symbol
_atom_site_label
_atom_site_fract_x
_atom_site_fract_y
_atom_site_fract_z
_atom_site_U_iso_or_equiv
_atom_site_adp_type
_atom_site_calc_flag
_atom_site_occupancy
_atom_site_disorder_assembly
_atom_site_disorder_group
N N1 0.68249(11) 0.22101(15) 0.52839(7) 0.0373(3) Uani d 1 . .
C C2 0.67704(14) 0.25652(17) 0.59966(8) 0.0369(3) Uani d 1 . .
N N3 0.56674(12) 0.25655(16) 0.61981(7) 0.0423(3) Uani d 1 . .
C C3A 0.49392(14) 0.22047(17) 0.55799(8) 0.0367(3) Uani d 1 . .
C C4 0.36951(14) 0.20581(18) 0.54660(9) 0.0405(4) Uani d 1 . .
H H4 0.3205 0.2204 0.5838 0.049 Uiso calc 1 . .
C C5 0.31969(14) 0.16872(18) 0.47826(9) 0.0391(4) Uani d 1 . .
C C6 0.39284(15) 0.14650(19) 0.42181(9) 0.0429(4) Uani d 1 . .
H H6 0.3572 0.1214 0.3767 0.051 Uiso calc 1 . .
C C7 0.51670(15) 0.1612(2) 0.43215(8) 0.0431(4) Uani d 1 . .
H H7 0.5656 0.1467 0.3949 0.052 Uiso calc 1 . .
C C7A 0.56520(13) 0.19862(17) 0.50056(8) 0.0358(3) Uani d 1 . .
C C11 0.78783(15) 0.1939(2) 0.48958(9) 0.0458(4) Uani d 1 . .
H H11A 0.8021 0.2731 0.4596 0.069 Uiso calc 1 . .
H H11B 0.7739 0.1117 0.4602 0.069 Uiso calc 1 . .
H H11C 0.8571 0.1790 0.5233 0.069 Uiso calc 1 . .
N N21 0.95909(11) 0.39053(14) 0.68756(7) 0.0368(3) Uani d 1 . .
N N22 0.92990(12) 0.30048(15) 0.74036(7) 0.0404(3) Uani d 1 . .
C C23 0.82543(14) 0.24234(18) 0.71555(8) 0.0388(4) Uani d 1 . .
C C24 0.78630(14) 0.29305(17) 0.64600(8) 0.0362(3) Uani d 1 . .
C C25 0.87371(14) 0.38756(17) 0.63130(8) 0.0365(3) Uani d 1 . .
Cl Cl25 0.87732(4) 0.50148(5) 0.56105(2) 0.05466(15) Uani d 1 . .
C C211 1.07114(14) 0.46565(17) 0.69408(8) 0.0380(4) Uani d 1 . .
C C212 1.15160(15) 0.44554(19) 0.64275(9) 0.0444(4) Uani d 1 . .
H H212 1.1336 0.3831 0.6050 0.053 Uiso calc 1 . .
C C213 1.25950(17) 0.5195(2) 0.64814(11) 0.0557(5) Uani d 1 . .
H H213 1.3144 0.5067 0.6139 0.067 Uiso calc 1 . .
C C214 1.28538(19) 0.6115(3) 0.70383(12) 0.0660(6) Uani d 1 . .
H H214 1.3575 0.6616 0.7072 0.079 Uiso calc 1 . .
C C215 1.2046(2) 0.6295(3) 0.75463(12) 0.0740(7) Uani d 1 . .
H H215 1.2228 0.6918 0.7924 0.089 Uiso calc 1 . .
C C216 1.09661(18) 0.5567(2) 0.75048(10) 0.0572(5) Uani d 1 . .
H H216 1.0423 0.5691 0.7851 0.069 Uiso calc 1 . .
C C231 0.76612(18) 0.1354(2) 0.75887(10) 0.0566(5) Uani d 1 . .
H H31A 0.7397 0.0577 0.7286 0.085 Uiso calc 1 . .
H H31C 0.6978 0.1769 0.7788 0.085 Uiso calc 1 . .
H H31B 0.8227 0.1026 0.7971 0.085 Uiso calc 1 . .
C C51 0.18619(16) 0.1561(2) 0.46711(10) 0.0466(4) Uani d 1 . .
O O51 0.1166(12) 0.1806(17) 0.5157(6) 0.0532(18) Uani d 0.645(7) A 1
O O52 0.1484(4) 0.1283(5) 0.4013(3) 0.0534(11) Uani d 0.645(7) A 1
C C52 0.0170(3) 0.1216(6) 0.3863(2) 0.0619(12) Uani d 0.645(7) A 1
H H52A -0.0173 0.0617 0.4213 0.074 Uiso calc 0.645(7) A 1
H H52B -0.0175 0.2148 0.3895 0.074 Uiso calc 0.645(7) A 1
C C53 -0.0108(4) 0.0652(7) 0.3143(3) 0.101(2) Uani d 0.645(7) A 1
H H53A 0.0294 0.1201 0.2805 0.151 Uiso calc 0.645(7) A 1
H H53B -0.0965 0.0687 0.3021 0.151 Uiso calc 0.645(7) A 1
H H53C 0.0163 -0.0305 0.3130 0.151 Uiso calc 0.645(7) A 1
O O61 0.119(2) 0.188(3) 0.5021(11) 0.054(3) Uani d 0.355(7) A 2
O O62 0.1531(6) 0.0711(9) 0.4014(6) 0.0539(19) Uani d 0.355(7) A 2
C C62 0.0248(6) 0.0360(9) 0.3824(4) 0.0618(19) Uani d 0.355(7) A 2
H H62A 0.0177 -0.0526 0.3567 0.074 Uiso calc 0.355(7) A 2
H H62B -0.0178 0.0283 0.4254 0.074 Uiso calc 0.355(7) A 2
C C63 -0.0251(7) 0.1499(9) 0.3370(6) 0.083(3) Uani d 0.355(7) A 2
H H63A -0.1071 0.1282 0.3200 0.125 Uiso calc 0.355(7) A 2
H H63B 0.0221 0.1613 0.2968 0.125 Uiso calc 0.355(7) A 2
H H63C -0.0233 0.2355 0.3644 0.125 Uiso calc 0.355(7) A 2

loop_
_atom_site_aniso_label
_atom_site_aniso_U_11
_atom_site_aniso_U_22
_atom_site_aniso_U_33
_atom_site_aniso_U_12
_atom_site_aniso_U_13
_atom_site_aniso_U_23
N1 0.0295(6) 0.0475(8) 0.0354(7) 0.0004(6) 0.0057(5) -0.0019(6)
C2 0.0349(8) 0.0412(9) 0.0347(8) 0.0008(7) 0.0040(6) 0.0013(6)
N3 0.0351(7) 0.0575(9) 0.0348(7) -0.0004(6) 0.0054(5) -0.0028(6)
C3A 0.0343(8) 0.0428(9) 0.0336(8) 0.0017(7) 0.0058(6) -0.0001(6)
C4 0.0337(8) 0.0505(10) 0.0384(8) 0.0030(7) 0.0093(6) 0.0006(7)
C5 0.0313(8) 0.0450(9) 0.0409(8) 0.0020(7) 0.0033(6) 0.0042(7)
C6 0.0388(8) 0.0543(10) 0.0353(8) -0.0015(8) 0.0016(7) -0.0024(7)
C7 0.0377(8) 0.0589(11) 0.0335(8) -0.0007(8) 0.0080(6) -0.0040(7)
C7A 0.0305(8) 0.0412(9) 0.0361(8) 0.0011(6) 0.0054(6) 0.0013(6)
C11 0.0346(8) 0.0577(11) 0.0466(9) 0.0007(8) 0.0123(7) -0.0047(8)
N21 0.0356(7) 0.0413(7) 0.0330(6) -0.0028(6) 0.0005(5) 0.0028(5)
N22 0.0424(7) 0.0464(8) 0.0324(7) -0.0024(6) 0.0022(5) 0.0051(6)
C23 0.0376(8) 0.0444(9) 0.0349(8) 0.0002(7) 0.0061(6) 0.0015(7)
C24 0.0329(8) 0.0412(9) 0.0345(8) 0.0010(6) 0.0034(6) -0.0001(6)
C25 0.0373(8) 0.0388(8) 0.0331(8) 0.0012(7) 0.0009(6) 0.0028(6)
Cl25 0.0594(3) 0.0554(3) 0.0473(3) -0.0094(2) -0.0065(2) 0.0195(2)
C211 0.0363(8) 0.0398(9) 0.0372(8) -0.0022(7) -0.0001(6) 0.0010(6)
C212 0.0433(9) 0.0458(9) 0.0443(9) -0.0010(8) 0.0048(7) -0.0041(7)
C213 0.0444(10) 0.0655(13) 0.0582(11) -0.0057(9) 0.0104(8) 0.0054(10)
C214 0.0524(12) 0.0774(15) 0.0665(13) -0.0264(11) -0.0042(10) 0.0033(11)
C215 0.0748(15) 0.0873(17) 0.0589(12) -0.0327(13) -0.0006(11) -0.0247(12)
C216 0.0562(11) 0.0709(13) 0.0447(10) -0.0107(10) 0.0064(8) -0.0150(9)
C231 0.0574(11) 0.0665(13) 0.0461(10) -0.0141(10) 0.0060(8) 0.0122(9)
C51 0.0349(9) 0.0557(11) 0.0489(10) 0.0006(8) 0.0014(8) 0.0053(8)
O51 0.035(2) 0.077(3) 0.049(3) -0.0055(19) 0.013(2) 0.001(3)
O52 0.0304(12) 0.073(3) 0.0555(15) -0.0031(15) -0.0027(10) -0.016(2)
C52 0.0280(14) 0.081(3) 0.074(2) 0.0052(18) -0.0104(14) -0.022(2)
C53 0.056(2) 0.126(5) 0.113(4) 0.014(3) -0.029(2) -0.062(3)
O61 0.038(4) 0.071(5) 0.057(7) 0.011(4) 0.019(4) 0.004(5)
O62 0.036(2) 0.076(5) 0.049(3) -0.011(3) -0.0015(19) -0.007(4)
C62 0.063(4) 0.065(4) 0.060(4) 0.012(3) 0.014(3) -0.010(3)
C63 0.072(5) 0.080(6) 0.096(7) 0.005(4) 0.000(5) -0.003(5)

loop_
_atom_type_symbol
_atom_type_description
_atom_type_scat_dispersion_real
_atom_type_scat_dispersion_imag
_atom_type_scat_source
C C 0.0033 0.0016 'International Tables Vol C Tables 4.2.6.8 and 6.1.1.4'
H H 0.0000 0.0000 'International Tables Vol C Tables 4.2.6.8 and 6.1.1.4'
N N 0.0061 0.0033 'International Tables Vol C Tables 4.2.6.8 and 6.1.1.4'
O O 0.0106 0.0060 'International Tables Vol C Tables 4.2.6.8 and 6.1.1.4'
Cl Cl 0.1484 0.1585 'International Tables Vol C Tables 4.2.6.8 and 6.1.1.4'

loop_
_geom_angle_atom_site_label_1
_geom_angle_atom_site_label_2
_geom_angle_atom_site_label_3
_geom_angle_site_symmetry_1
_geom_angle_site_symmetry_3
_geom_angle
_geom_angle_publ_flag
C7A N1 C2 . . 106.34(12) ?
C7A N1 C11 . . 124.17(13) ?
C2 N1 C11 . . 129.10(13) ?
N3 C2 N1 . . 113.46(14) ?
N3 C2 C24 . . 125.07(14) ?
N1 C2 C24 . . 121.45(14) ?
C2 N3 C3A . . 104.52(13) ?
C4 C3A N3 . . 130.53(14) ?
C4 C3A C7A . . 119.33(14) ?
N3 C3A C7A . . 110.14(13) ?
C3A C4 C5 . . 118.46(14) ?
C3A C4 H4 . . 120.8 ?
C5 C4 H4 . . 120.8 ?
C4 C5 C6 . . 121.19(14) ?
C4 C5 C51 . . 117.43(15) ?
C6 C5 C51 . . 121.37(15) ?
C7 C6 C5 . . 121.10(15) ?
C7 C6 H6 . . 119.5 ?
C5 C6 H6 . . 119.5 ?
C6 C7 C7A . . 117.12(14) ?
C6 C7 H7 . . 121.4 ?
C7A C7 H7 . . 121.4 ?
N1 C7A C7 . . 131.66(14) ?
N1 C7A C3A . . 105.54(13) ?
C7 C7A C3A . . 122.80(14) ?
N1 C11 H11A . . 109.5 ?
N1 C11 H11B . . 109.5 ?
H11A C11 H11B . . 109.5 ?
N1 C11 H11C . . 109.5 ?
H11A C11 H11C . . 109.5 ?
H11B C11 H11C . . 109.5 ?
C25 N21 N22 . . 110.65(12) ?
C25 N21 C211 . . 128.44(13) ?
N22 N21 C211 . . 120.77(12) ?
C23 N22 N21 . . 105.33(12) ?
N22 C23 C24 . . 111.40(14) ?
N22 C23 C231 . . 120.57(14) ?
C24 C23 C231 . . 128.01(15) ?
C25 C24 C23 . . 104.00(13) ?
C25 C24 C2 . . 126.95(14) ?
C23 C24 C2 . . 129.04(15) ?
N21 C25 C24 . . 108.61(13) ?
N21 C25 Cl25 . . 121.47(12) ?
C24 C25 Cl25 . . 129.59(12) ?
C216 C211 C212 . . 121.17(16) ?
C216 C211 N21 . . 119.91(15) ?
C212 C211 N21 . . 118.91(14) ?
C211 C212 C213 . . 119.22(17) ?
C211 C212 H212 . . 120.4 ?
C213 C212 H212 . . 120.4 ?
C214 C213 C212 . . 120.10(18) ?
C214 C213 H213 . . 120.0 ?
C212 C213 H213 . . 120.0 ?
C213 C214 C215 . . 119.88(19) ?
C213 C214 H214 . . 120.1 ?
C215 C214 H214 . . 120.1 ?
C214 C215 C216 . . 121.06(19) ?
C214 C215 H215 . . 119.5 ?
C216 C215 H215 . . 119.5 ?
C211 C216 C215 . . 118.57(18) ?
C211 C216 H216 . . 120.7 ?
C215 C216 H216 . . 120.7 ?
C23 C231 H31A . . 109.5 ?
C23 C231 H31C . . 109.5 ?
H31A C231 H31C . . 109.5 ?
C23 C231 H31B . . 109.5 ?
H31A C231 H31B . . 109.5 ?
H31C C231 H31B . . 109.5 ?
O51 C51 O52 . . 123.5(6) ?
O61 C51 C5 . . 129.0(13) ?
O51 C51 C5 . . 123.5(6) ?
O52 C51 C5 . . 112.8(3) ?
O61 C51 O62 . . 121.3(13) ?
C5 C51 O62 . . 109.3(3) ?
C51 O52 C52 . . 115.3(4) ?
C53 C52 O52 . . 108.7(4) ?
C53 C52 H52A . . 110.0 ?
O52 C52 H52A . . 110.0 ?
C53 C52 H52B . . 110.0 ?
O52 C52 H52B . . 110.0 ?
H52A C52 H52B . . 108.3 ?
C52 C53 H53A . . 109.5 ?
C52 C53 H53B . . 109.5 ?
H53A C53 H53B . . 109.5 ?
C52 C53 H53C . . 109.5 ?
H53A C53 H53C . . 109.5 ?
H53B C53 H53C . . 109.5 ?
C62 O62 C51 . . 119.0(7) ?
C63 C62 O62 . . 106.4(6) ?
C63 C62 H62A . . 110.5 ?
O62 C62 H62A . . 110.5 ?
C63 C62 H62B . . 110.5 ?
O62 C62 H62B . . 110.5 ?
H62A C62 H62B . . 108.6 ?
C62 C63 H63A . . 109.5 ?
C62 C63 H63B . . 109.5 ?
H63A C63 H63B . . 109.5 ?
C62 C63 H63C . . 109.5 ?
H63A C63 H63C . . 109.5 ?
H63B C63 H63C . . 109.5 ?

loop_
_geom_bond_atom_site_label_1
_geom_bond_atom_site_label_2
_geom_bond_site_symmetry_2
_geom_bond_distance
_geom_bond_publ_flag
N1 C7A . 1.3761(19) ?
N1 C2 . 1.380(2) ?
N1 C11 . 1.453(2) ?
C2 N3 . 1.313(2) ?
C2 C24 . 1.469(2) ?
N3 C3A . 1.393(2) ?
C3A C4 . 1.387(2) ?
C3A C7A . 1.404(2) ?
C4 C5 . 1.391(2) ?
C4 H4 . 0.9300 ?
C5 C6 . 1.403(2) ?
C5 C51 . 1.484(2) ?
C6 C7 . 1.380(2) ?
C6 H6 . 0.9300 ?
C7 C7A . 1.388(2) ?
C7 H7 . 0.9300 ?
C11 H11A . 0.9600 ?
C11 H11B . 0.9600 ?
C11 H11C . 0.9600 ?
N21 C25 . 1.3521(19) ?
N21 N22 . 1.3666(18) ?
N21 C211 . 1.431(2) ?
N22 C23 . 1.331(2) ?
C23 C24 . 1.417(2) ?
C23 C231 . 1.489(2) ?
C24 C25 . 1.369(2) ?
C25 Cl25 . 1.7047(15) ?
C211 C216 . 1.374(2) ?
C211 C212 . 1.381(2) ?
C212 C213 . 1.386(3) ?
C212 H212 . 0.9300 ?
C213 C214 . 1.370(3) ?
C213 H213 . 0.9300 ?
C214 C215 . 1.373(3) ?
C214 H214 . 0.9300 ?
C215 C216 . 1.381(3) ?
C215 H215 . 0.9300 ?
C216 H216 . 0.9300 ?
C231 H31A . 0.9600 ?
C231 H31C . 0.9600 ?
C231 H31B . 0.9600 ?
C51 O61 . 1.080(19) ?
C51 O51 . 1.265(10) ?
C51 O52 . 1.290(6) ?
C51 O62 . 1.488(10) ?
O52 C52 . 1.463(4) ?
C52 C53 . 1.455(5) ?
C52 H52A . 0.9700 ?
C52 H52B . 0.9700 ?
C53 H53A . 0.9600 ?
C53 H53B . 0.9600 ?
C53 H53C . 0.9600 ?
O62 C62 . 1.477(7) ?
C62 C63 . 1.455(7) ?
C62 H62A . 0.9700 ?
C62 H62B . 0.9700 ?
C63 H63A . 0.9600 ?
C63 H63B . 0.9600 ?
C63 H63C . 0.9600 ?

loop_
_geom_hbond_atom_site_label_D
_geom_hbond_atom_site_label_H
_geom_hbond_atom_site_label_A
_geom_hbond_site_symmetry_A
_geom_hbond_distance_DH
_geom_hbond_distance_HA
_geom_hbond_distance_DA
_geom_hbond_angle_DHA
_geom_hbond_publ_flag
C212 H212 O51 1_655 0.93 2.54 3.460(14) 168 no
C212 H212 O61 1_655 0.93 2.67 3.59(2) 170 no

loop_
_geom_torsion_atom_site_label_1
_geom_torsion_atom_site_label_2
_geom_torsion_atom_site_label_3
_geom_torsion_atom_site_label_4
_geom_torsion_site_symmetry_1
_geom_torsion_site_symmetry_2
_geom_torsion_site_symmetry_3
_geom_torsion_site_symmetry_4
_geom_torsion
_geom_torsion_publ_flag
C7A N1 C2 N3 . . . . 0.98(19) ?
C11 N1 C2 N3 . . . . -171.98(16) ?
C7A N1 C2 C24 . . . . -177.73(15) ?
C11 N1 C2 C24 . . . . 9.3(3) ?
N1 C2 N3 C3A . . . . -0.72(19) ?
C24 C2 N3 C3A . . . . 177.93(16) ?
C2 N3 C3A C4 . . . . -179.16(18) ?
C2 N3 C3A C7A . . . . 0.20(18) ?
N3 C3A C4 C5 . . . . 179.75(17) ?
C7A C3A C4 C5 . . . . 0.4(2) ?
C3A C4 C5 C6 . . . . 0.0(3) ?
C3A C4 C5 C51 . . . . -178.95(16) ?
C4 C5 C6 C7 . . . . -0.2(3) ?
C51 C5 C6 C7 . . . . 178.64(17) ?
C5 C6 C7 C7A . . . . 0.1(3) ?
C2 N1 C7A C7 . . . . 179.74(18) ?
C11 N1 C7A C7 . . . . -6.9(3) ?
C2 N1 C7A C3A . . . . -0.77(17) ?
C11 N1 C7A C3A . . . . 172.62(15) ?
C6 C7 C7A N1 . . . . 179.79(17) ?
C6 C7 C7A C3A . . . . 0.4(3) ?
C4 C3A C7A N1 . . . . 179.81(15) ?
N3 C3A C7A N1 . . . . 0.38(18) ?
C4 C3A C7A C7 . . . . -0.6(3) ?
N3 C3A C7A C7 . . . . 179.92(16) ?
C25 N21 N22 C23 . . . . 0.02(18) ?
C211 N21 N22 C23 . . . . -176.07(14) ?
N21 N22 C23 C24 . . . . 0.60(18) ?
N21 N22 C23 C231 . . . . 179.07(16) ?
N22 C23 C24 C25 . . . . -0.97(19) ?
C231 C23 C24 C25 . . . . -179.30(18) ?
N22 C23 C24 C2 . . . . 179.91(16) ?
C231 C23 C24 C2 . . . . 1.6(3) ?
N3 C2 C24 C25 . . . . -128.63(19) ?
N1 C2 C24 C25 . . . . 49.9(2) ?
N3 C2 C24 C23 . . . . 50.3(3) ?
N1 C2 C24 C23 . . . . -131.15(18) ?
N22 N21 C25 C24 . . . . -0.65(18) ?
C211 N21 C25 C24 . . . . 175.07(15) ?
N22 N21 C25 Cl25 . . . . 173.36(11) ?
C211 N21 C25 Cl25 . . . . -10.9(2) ?
C23 C24 C25 N21 . . . . 0.95(18) ?
C2 C24 C25 N21 . . . . -179.91(15) ?
C23 C24 C25 Cl25 . . . . -172.42(13) ?
C2 C24 C25 Cl25 . . . . 6.7(3) ?
C25 N21 C211 C216 . . . . 124.20(19) ?
N22 N21 C211 C216 . . . . -60.5(2) ?
C25 N21 C211 C212 . . . . -55.3(2) ?
N22 N21 C211 C212 . . . . 120.02(17) ?
C216 C211 C212 C213 . . . . -0.4(3) ?
N21 C211 C212 C213 . . . . 179.05(16) ?
C211 C212 C213 C214 . . . . -0.1(3) ?
C212 C213 C214 C215 . . . . 0.5(3) ?
C213 C214 C215 C216 . . . . -0.3(4) ?
C212 C211 C216 C215 . . . . 0.6(3) ?
N21 C211 C216 C215 . . . . -178.90(19) ?
C214 C215 C216 C211 . . . . -0.2(4) ?
C4 C5 C51 O61 . . . . 11(2) ?
C6 C5 C51 O61 . . . . -167(2) ?
C4 C5 C51 O51 . . . . 1.8(10) ?
C6 C5 C51 O51 . . . . -177.1(9) ?
C4 C5 C51 O52 . . . . 176.7(3) ?
C6 C5 C51 O52 . . . . -2.2(3) ?
C4 C5 C51 O62 . . . . -160.8(4) ?
C6 C5 C51 O62 . . . . 20.3(5) ?
O61 C51 O52 C52 . . . . -9.8(19) ?
O51 C51 O52 C52 . . . . -2.1(11) ?
C5 C51 O52 C52 . . . . -177.1(3) ?
O62 C51 O52 C52 . . . . 98.2(16) ?
C51 O52 C52 C53 . . . . -169.9(6) ?
O61 C51 O62 C62 . . . . 3(2) ?
O51 C51 O62 C62 . . . . 13.4(13) ?
O52 C51 O62 C62 . . . . -80.8(13) ?
C5 C51 O62 C62 . . . . 175.7(5) ?
C51 O62 C62 C63 . . . . 89.5(11) ?

_cod_database_fobs_code 2243848
